data_7704300
loop_
_publ_author_name
'Li, Yue'
'Liu, Min'
'Yao, Zi-Shuo'
'Tao, Jun'

_publ_section_title
;
 Temperature-dependent hysteretic two-step spin crossover in
 two-dimensional Hofmann-type compounds.
;
_journal_issue 21
_journal_name_full 'Dalton transactions (Cambridge, England : 2003)'
_journal_page_first 7245
_journal_page_last 7251
_journal_paper_doi 10.1039/d0dt00866d
_journal_volume 49
_journal_year 2020
_chemical_formula_moiety 'C28 H20 Fe N8 Pd'
_chemical_formula_sum 'C28 H20 Fe N8 Pd'
_chemical_formula_weight 630.77
_space_group_crystal_system orthorhombic
_space_group_IT_number 65
_space_group_name_Hall '-C 2 2'
_space_group_name_H-M_alt 'C m m m'
_atom_sites_solution_hydrogens geom
_atom_sites_solution_primary direct
_audit_creation_date 2020-04-27
_audit_creation_method
;
Olex2 1.2
(compiled 2018.05.29 svn.r3508 for OlexSys, GUI svn.r5506)
;
_audit_update_record
;
2020-04-29 deposited with the CCDC.	2020-05-05 downloaded from the CCDC.
;
_cell_angle_alpha 90
_cell_angle_beta 90
_cell_angle_gamma 90
_cell_formula_units_Z 2
_cell_length_a 7.4125(6)
_cell_length_b 28.588(3)
_cell_length_c 7.5142(6)
_cell_measurement_reflns_used 2128
_cell_measurement_temperature 298
_cell_measurement_theta_max 29.5440
_cell_measurement_theta_min 3.9390
_cell_volume 1592.3(2)
_computing_cell_refinement 'CrysAlisPro 1.171.39.29d (Rigaku OD, 2017)'
_computing_data_collection 'CrysAlisPro 1.171.39.29d (Rigaku OD, 2017)'
_computing_data_reduction 'CrysAlisPro 1.171.39.29d (Rigaku OD, 2017)'
_computing_molecular_graphics 'Olex2 (Dolomanov et al., 2009)'
_computing_publication_material 'Olex2 (Dolomanov et al., 2009)'
_computing_structure_refinement 'ShelXL (Sheldrick, 2015)'
_computing_structure_solution 'ShelXS (Sheldrick, 2008)'
_diffrn_ambient_temperature 298
_diffrn_detector 'CCD plate'
_diffrn_measured_fraction_theta_full 0.993
_diffrn_measured_fraction_theta_max 0.923
_diffrn_measurement_details
;
List of Runs (angles in degrees, time in seconds):

  # Type    Start    End  Width  t~exp~   \w     \q     \k     \f   Frames
#--------------------------------------------------------------------------
  1  \w    -57.00 -32.00   0.50   25.00    --    0.10 -60.00 -99.00   50
  2  \w     33.00  58.00   0.50   25.00    --    0.10  62.00-122.00   50
  3  \w    -51.00 -26.00   0.50   25.00    --    0.10 -82.00-180.00   50
  4  \w    -31.00   4.00   0.50   25.00    --    0.10 -77.00  30.00   70
  5  \w    -63.00  31.00   0.50   25.00    --    0.10 -82.00-120.00  188
;
_diffrn_measurement_device 'four-circle diffractometer'
_diffrn_measurement_device_type 'XtaLAB AFC12 (RINC): Kappa single'
_diffrn_measurement_method '\w scans'
_diffrn_orient_matrix_type 'CrysAlisPro convention (1999,Acta A55,543-557)'
_diffrn_orient_matrix_UB_11 0.0586068000
_diffrn_orient_matrix_UB_12 0.0085345000
_diffrn_orient_matrix_UB_13 0.0671490000
_diffrn_orient_matrix_UB_21 -0.0338029000
_diffrn_orient_matrix_UB_22 0.0229324000
_diffrn_orient_matrix_UB_23 -0.0134840000
_diffrn_orient_matrix_UB_31 -0.0678160000
_diffrn_orient_matrix_UB_32 -0.0040498000
_diffrn_orient_matrix_UB_33 0.0648607000
_diffrn_radiation_monochromator graphite
_diffrn_radiation_probe x-ray
_diffrn_radiation_type MoK\a
_diffrn_radiation_wavelength 0.71073
_diffrn_reflns_av_R_equivalents 0.0470
_diffrn_reflns_av_unetI/netI 0.0373
_diffrn_reflns_Laue_measured_fraction_full 0.993
_diffrn_reflns_Laue_measured_fraction_max 0.923
_diffrn_reflns_limit_h_max 9
_diffrn_reflns_limit_h_min -9
_diffrn_reflns_limit_k_max 39
_diffrn_reflns_limit_k_min -39
_diffrn_reflns_limit_l_max 10
_diffrn_reflns_limit_l_min -10
_diffrn_reflns_number 6645
_diffrn_reflns_point_group_measured_fraction_full 0.993
_diffrn_reflns_point_group_measured_fraction_max 0.923
_diffrn_reflns_theta_full 25.242
_diffrn_reflns_theta_max 29.539
_diffrn_reflns_theta_min 3.482
_diffrn_source 'fine-focus sealed X-ray tube'
_diffrn_source_type 'Enhance (Mo) X-ray Source'
_exptl_absorpt_coefficient_mu 1.048
_exptl_absorpt_correction_T_max 1.00000
_exptl_absorpt_correction_T_min 0.56376
_exptl_absorpt_correction_type multi-scan
_exptl_absorpt_process_details
;
CrysAlisPro 1.171.39.29d (Rigaku Oxford Diffraction, 2017)
Empirical absorption correction using spherical harmonics,
 implemented in SCALE3 ABSPACK scaling algorithm.
;
_exptl_crystal_colour 'clear yellowish yellow'
_exptl_crystal_colour_lustre clear
_exptl_crystal_colour_modifier yellowish
_exptl_crystal_colour_primary yellow
_exptl_crystal_density_diffrn 1.316
_exptl_crystal_description plate
_exptl_crystal_F_000 632
_exptl_crystal_size_max 0.1
_exptl_crystal_size_mid 0.1
_exptl_crystal_size_min 0.02
_refine_diff_density_max 0.801
_refine_diff_density_min -0.693
_refine_diff_density_rms 0.094
_refine_ls_extinction_method none
_refine_ls_goodness_of_fit_ref 1.014
_refine_ls_hydrogen_treatment constr
_refine_ls_matrix_type full
_refine_ls_number_parameters 121
_refine_ls_number_reflns 1208
_refine_ls_number_restraints 94
_refine_ls_restrained_S_all 1.038
_refine_ls_R_factor_all 0.0439
_refine_ls_R_factor_gt 0.0345
_refine_ls_shift/su_max 0.001
_refine_ls_shift/su_mean 0.000
_refine_ls_structure_factor_coef Fsqd
_refine_ls_weighting_details 'w=1/[\s^2^(Fo^2^)+(0.0614P)^2^] where P=(Fo^2^+2Fc^2^)/3'
_refine_ls_weighting_scheme calc
_refine_ls_wR_factor_gt 0.0852
_refine_ls_wR_factor_ref 0.0892
_reflns_Friedel_coverage 0.000
_reflns_number_gt 1012
_reflns_number_total 1208
_reflns_threshold_expression 'I > 2\s(I)'
_cod_data_source_file d0dt00866d2.cif
_cod_data_source_block compound1_298K
_cod_depositor_comments 'Adding full bibliography for 7704300--7704305.cif.'
_cod_database_code 7704300
_shelx_shelxl_version_number 2014/7
_shelx_space_group_comment
;
The symmetry employed for this shelxl refinement is uniquely defined
by the following loop, which should always be used as a source of
symmetry information in preference to the above space-group names.
They are only intended as comments.
;
_reflns_odcompleteness_completeness 99.39
_reflns_odcompleteness_iscentric 1
_reflns_odcompleteness_theta 26.32
_olex2_refinement_description
;
1. Fixed Uiso
 At 1.2 times of:
  All C(H) groups
2. Restrained distances
 C6-C7
 1.38 with sigma of 0.02
 C7-C8
 1.5 with sigma of 0.02
 C12-C11
 1.38 with sigma of 0.02
 C8-N2 = C12-C11
 1.35 with sigma of 0.02
 C8-C9 = C10-C11 = C12-N2
 1.38 with sigma of 0.02
 N1-Fe1
 2.21 with sigma of 0.02
 C1-C2 = C3-C4 = C5-N1
 1.38 with sigma of 0.02
 C3-C6
 1.5 with sigma of 0.02
3. Restrained planarity
 N1, N2, C1, C2, C3, C4, C5, C6, C7, C8, C11, C12
 with sigma of 0.1
4. Uiso/Uaniso restraints and constraints
Uanis(C1) \\sim Ueq, Uanis(C2) \\sim Ueq, Uanis(C3) \\sim Ueq, Uanis(C4) \\sim
Ueq, Uanis(C5) \\sim Ueq, Uanis(N1) \\sim Ueq, Uanis(C6) \\sim Ueq, Uanis(C7)
\\sim Ueq, Uanis(C8) \\sim Ueq, Uanis(N2) \\sim Ueq, Uanis(C12) \\sim Ueq,
Uanis(C11) \\sim Ueq: with sigma of 0.01 and sigma for terminal atoms of 0.02
5. Others
 Fixed Sof: C1(0.25) H1(0.25) C2(0.25) H2(0.25) C3(0.25) C4(0.25) H4(0.25)
 C5(0.25) H5(0.25) N1(0.25) C6(0.25) H6(0.25) C7(0.25) H7(0.25) C8(0.25)
 C9(0.25) H9(0.25) C10(0.25) H10(0.25) C11(0.25) H11(0.25) C12(0.25) H12(0.25)
 N2(0.25)
6.a Aromatic/amide H refined with riding coordinates:
 C1(H1), C2(H2), C4(H4), C5(H5), C6(H6), C7(H7), C9(H9), C10(H10), C11(H11),
 C12(H12)
6.b Fitted hexagon refined as free rotating group:
 C1(C2,C3,C4,C5,N1), C8(C9,C10,C11,C12,N2)
;
_platon_squeeze_void_probe_radius 1.20
_olex2_exptl_crystal_mounting_method 'The crystal was mounted on a None oil'
_olex2_submission_special_instructions 'No special instructions were received'
_oxdiff_exptl_absorpt_empirical_details
;
Empirical correction (ABSPACK) includes:
- Absorption correction using spherical harmonics
- Frame scaling
;
_oxdiff_exptl_absorpt_empirical_full_max 1.709
_oxdiff_exptl_absorpt_empirical_full_min 0.546

loop_
_space_group_symop_operation_xyz
'x, y, z'
'-x, -y, z'
'-x, y, -z'
'x, -y, -z'
'x+1/2, y+1/2, z'
'-x+1/2, -y+1/2, z'
'-x+1/2, y+1/2, -z'
'x+1/2, -y+1/2, -z'
'-x, -y, -z'
'x, y, -z'
'x, -y, z'
'-x, y, z'
'-x+1/2, -y+1/2, -z'
'x+1/2, y+1/2, -z'
'x+1/2, -y+1/2, z'
'-x+1/2, y+1/2, z'

loop_
_atom_site_label
_atom_site_type_symbol
_atom_site_fract_x
_atom_site_fract_y
_atom_site_fract_z
_atom_site_U_iso_or_equiv
_atom_site_adp_type
_atom_site_occupancy
_atom_site_site_symmetry_order
_atom_site_calc_flag
_atom_site_refinement_flags_posn
_atom_site_refinement_flags_adp
_atom_site_refinement_flags_occupancy
_atom_site_disorder_assembly
_atom_site_disorder_group
Pd1 Pd 1.0000 0.5000 1.0000 0.02792(17) Uani 1 8 d S T P A .
Fe1 Fe 0.5000 0.5000 0.5000 0.02232(18) Uani 1 8 d DS T P . .
N3 N 0.7038(4) 0.5000 0.7029(4) 0.0402(6) Uani 1 2 d S T P A .
C1 C 0.4752(19) 0.59727(19) 0.3092(9) 0.047(3) Uani 0.25 1 d D U . A -1
H1 H 0.4593 0.5788 0.2086 0.056 Uiso 0.25 1 calc R . . A -1
C2 C 0.4694(16) 0.6457(2) 0.2949(6) 0.049(4) Uani 0.25 1 d DG U . A -1
H2 H 0.4496 0.6596 0.1848 0.059 Uiso 0.25 1 calc R . . A -1
C3 C 0.4931(14) 0.67336(11) 0.4453(8) 0.059(3) Uani 0.25 1 d DG U . A -1
C4 C 0.5227(16) 0.65256(19) 0.6099(7) 0.055(3) Uani 0.25 1 d DG U . A -1
H4 H 0.5386 0.6711 0.7105 0.066 Uiso 0.25 1 calc R . . A -1
C5 C 0.5285(19) 0.6041(2) 0.6241(9) 0.040(3) Uani 0.25 1 d DG U . A -1
H5 H 0.5483 0.5902 0.7343 0.048 Uiso 0.25 1 calc R . . A -1
N1 N 0.5048(19) 0.57646(11) 0.4738(12) 0.0402(19) Uani 0.25 1 d DG U . A -1
C6 C 0.4864(19) 0.7258(3) 0.4227(14) 0.078(3) Uani 0.25 1 d D U . A -1
H6 H 0.4663 0.7372 0.3086 0.094 Uiso 0.25 1 calc R . . A -1
C7 C 0.506(2) 0.7560(3) 0.5491(14) 0.069(3) Uani 0.25 1 d D U . A -1
H7 H 0.5286 0.7438 0.6616 0.083 Uiso 0.25 1 calc R . . A -1
C8 C 0.4983(18) 0.80611(14) 0.5377(13) 0.065(3) Uani 0.25 1 d D U . A -1
C9 C 0.4683(17) 0.8313(3) 0.3822(10) 0.067(6) Uani 0.25 1 d DG . . A -1
H9 H 0.4493 0.8156 0.2754 0.081 Uiso 0.25 1 calc R . . A -1
C10 C 0.4668(19) 0.8799(3) 0.3863(9) 0.067(5) Uani 0.25 1 d DG . . A -1
H10 H 0.4467 0.8967 0.2823 0.081 Uiso 0.25 1 calc R . . A -1
C11 C 0.495(3) 0.90333(14) 0.5459(11) 0.071(4) Uani 0.25 1 d DG U . A -1
H11 H 0.4942 0.9359 0.5487 0.085 Uiso 0.25 1 calc R . . A -1
C12 C 0.525(3) 0.8782(3) 0.7014(9) 0.093(6) Uani 0.25 1 d DG U . A -1
H12 H 0.5442 0.8939 0.8082 0.112 Uiso 0.25 1 calc R . . A -1
N2 N 0.527(2) 0.8296(3) 0.6973(10) 0.086(5) Uani 0.25 1 d DG U . A -1
C13 C 0.8107(4) 0.5000 0.8119(4) 0.0336(6) Uani 1 2 d S T P . .

loop_
_atom_site_aniso_label
_atom_site_aniso_U_11
_atom_site_aniso_U_22
_atom_site_aniso_U_33
_atom_site_aniso_U_23
_atom_site_aniso_U_13
_atom_site_aniso_U_12
Pd1 0.0138(2) 0.0550(3) 0.0149(2) 0.000 0.000 0.000
Fe1 0.0151(3) 0.0352(4) 0.0167(4) 0.000 0.000 0.000
N3 0.0263(12) 0.0674(17) 0.0271(13) 0.000 -0.0075(10) 0.000
C1 0.031(8) 0.050(4) 0.060(6) 0.008(4) 0.009(6) -0.005(5)
C2 0.039(9) 0.046(4) 0.062(6) 0.022(4) -0.003(5) -0.003(4)
C3 0.048(4) 0.042(4) 0.086(8) -0.001(3) -0.002(9) 0.007(9)
C4 0.046(7) 0.053(5) 0.067(6) -0.003(5) -0.011(6) 0.001(6)
C5 0.018(8) 0.049(4) 0.053(6) 0.000(4) 0.010(5) 0.002(4)
N1 0.032(2) 0.043(2) 0.045(6) 0.004(3) 0.005(10) -0.008(7)
C6 0.068(6) 0.045(4) 0.122(8) 0.010(4) -0.002(9) -0.002(8)
C7 0.063(5) 0.042(3) 0.102(9) 0.002(4) 0.000(10) 0.001(10)
C8 0.055(4) 0.053(4) 0.086(9) -0.008(4) 0.002(10) 0.013(9)
C9 0.052(16) 0.066(7) 0.084(10) -0.001(6) 0.019(9) -0.007(6)
C10 0.045(14) 0.065(8) 0.092(10) 0.019(6) 0.015(7) 0.016(6)
C11 0.073(5) 0.050(4) 0.090(9) 0.004(4) -0.002(10) 0.000(10)
C12 0.103(11) 0.079(7) 0.098(9) -0.006(6) 0.006(9) -0.001(8)
N2 0.084(11) 0.067(6) 0.106(8) 0.009(5) 0.005(8) 0.010(7)
C13 0.0227(13) 0.0579(17) 0.0202(13) 0.000 -0.0013(10) 0.000

loop_
_atom_type_symbol
_atom_type_description
_atom_type_scat_dispersion_real
_atom_type_scat_dispersion_imag
_atom_type_scat_source
C C 0.0033 0.0016 'International Tables Vol C Tables 4.2.6.8 and 6.1.1.4'
H H 0.0000 0.0000 'International Tables Vol C Tables 4.2.6.8 and 6.1.1.4'
Fe Fe 0.3463 0.8444 'International Tables Vol C Tables 4.2.6.8 and 6.1.1.4'
N N 0.0061 0.0033 'International Tables Vol C Tables 4.2.6.8 and 6.1.1.4'
Pd Pd -0.9988 1.0072 'International Tables Vol C Tables 4.2.6.8 and 6.1.1.4'

loop_
_geom_angle_atom_site_label_1
_geom_angle_atom_site_label_2
_geom_angle_atom_site_label_3
_geom_angle
_geom_angle_site_symmetry_1
_geom_angle_site_symmetry_3
_geom_angle_publ_flag
C13 Pd1 C13 89.58(17) 9_767 10_557 ?
C13 Pd1 C13 180.0 10_557 2_765 ?
C13 Pd1 C13 90.42(17) 9_767 2_765 ?
C13 Pd1 C13 90.42(17) 10_557 . ?
C13 Pd1 C13 180.0 9_767 . ?
C13 Pd1 C13 89.58(17) 2_765 . ?
N3 Fe1 N3 89.47(15) 9_666 10_556 ?
N3 Fe1 N3 180.0 10_556 2_665 ?
N3 Fe1 N3 180.0 9_666 . ?
N3 Fe1 N3 89.47(15) 2_665 . ?
N3 Fe1 N3 90.53(15) 9_666 2_665 ?
N3 Fe1 N3 90.53(15) 10_556 . ?
N3 Fe1 N1 87.0(3) 9_666 . ?
N3 Fe1 N1 94.3(3) 2_665 . ?
N3 Fe1 N1 93.0(3) . . ?
N3 Fe1 N1 85.7(3) 10_556 . ?
C13 N3 Fe1 179.3(3) . . ?
C2 C1 N1 120.0 . . ?
C1 C2 C3 120.0 . . ?
C2 C3 C4 120.0 . . ?
C2 C3 C6 118.0(6) . . ?
C4 C3 C6 122.0(6) . . ?
C5 C4 C3 120.0 . . ?
C4 C5 N1 120.0 . . ?
C1 N1 Fe1 120.2(4) . . ?
C5 N1 Fe1 119.7(4) . . ?
C5 N1 C1 120.0 . . ?
C7 C6 C3 125.3(9) . . ?
C6 C7 C8 128.2(9) . . ?
C9 C8 C7 124.9(8) . . ?
C9 C8 N2 120.0 . . ?
N2 C8 C7 115.0(8) . . ?
C8 C9 C10 120.0 . . ?
C11 C10 C9 120.0 . . ?
C12 C11 C10 120.0 . . ?
C11 C12 N2 120.0 . . ?
C12 N2 C8 120.0 . . ?
N3 C13 Pd1 179.3(3) . . ?

loop_
_geom_bond_atom_site_label_1
_geom_bond_atom_site_label_2
_geom_bond_distance
_geom_bond_site_symmetry_2
_geom_bond_publ_flag
Pd1 C13 1.992(3) 9_767 ?
Pd1 C13 1.992(3) 10_557 ?
Pd1 C13 1.992(3) 2_765 ?
Pd1 C13 1.992(3) . ?
Fe1 N3 2.146(3) 9_666 ?
Fe1 N3 2.146(3) 10_556 ?
Fe1 N3 2.146(3) 2_665 ?
Fe1 N3 2.146(3) . ?
Fe1 N1 2.195(3) . ?
N3 C13 1.140(5) . ?
C1 C2 1.3900 . ?
C1 N1 1.3900 . ?
C2 C3 1.3900 . ?
C3 C4 1.3900 . ?
C3 C6 1.508(8) . ?
C4 C5 1.3900 . ?
C5 N1 1.3900 . ?
C6 C7 1.293(11) . ?
C7 C8 1.436(8) . ?
C8 C9 1.3900 . ?
C8 N2 1.3900 . ?
C9 C10 1.3900 . ?
C10 C11 1.3900 . ?
C11 C12 1.3900 . ?
C12 N2 1.3900 . ?

loop_
_smtbx_masks_void_nr
_smtbx_masks_void_average_x
_smtbx_masks_void_average_y
_smtbx_masks_void_average_z
_smtbx_masks_void_volume
_smtbx_masks_void_count_electrons
_smtbx_masks_void_content
1 -0.493 -0.753 0.000 405.1 45.2 ?
